data_4514984
loop_
_publ_author_name
'Yang, Wen-Juan'
'Fang, Hui-Lin'
'Sun, Jing'
'Yan, Chao-Guo'

_publ_section_title
;
 Construction of Dispiro-Indenone Scaffolds via Domino Cycloaddition
 Reactions of \a,\b-Unsaturated Aldimines with
 2-Arylidene-1,3-indenediones and
 2,2'-(Arylmethylene)bis(1,3-indenediones).
;
_journal_issue 8
_journal_name_full 'ACS omega'
_journal_page_first 13553
_journal_page_last 13569
_journal_paper_doi 10.1021/acsomega.9b01960
_journal_volume 4
_journal_year 2019
_chemical_formula_moiety 'C48 H33 N3 O9'
_chemical_formula_sum 'C48 H33 N3 O9'
_chemical_formula_weight 795.77
_space_group_crystal_system monoclinic
_space_group_IT_number 14
_space_group_name_Hall '-P 2ybc'
_space_group_name_H-M_alt 'P 1 21/c 1'
_symmetry_space_group_name_Hall '-P 2ybc'
_symmetry_space_group_name_H-M 'P 1 21/c 1'
_atom_sites_solution_hydrogens geom
_audit_creation_method SHELXL-2014/7
_cell_angle_alpha 90
_cell_angle_beta 112.936(5)
_cell_angle_gamma 90
_cell_formula_units_Z 4
_cell_length_a 21.259(3)
_cell_length_b 9.2263(14)
_cell_length_c 23.706(3)
_cell_measurement_reflns_used 1791
_cell_measurement_temperature 296(2)
_cell_measurement_theta_max 19.76
_cell_measurement_theta_min 2.40
_cell_volume 4282.1(11)
_computing_structure_refinement 'SHELXL-2014/7 (Sheldrick, 2014)'
_diffrn_ambient_temperature 296(2)
_diffrn_measured_fraction_theta_full 0.972
_diffrn_measured_fraction_theta_max 0.972
_diffrn_measurement_device_type 'CCD area detector'
_diffrn_measurement_method 'phi and omega scans'
_diffrn_radiation_source 'fine-focus sealed tube'
_diffrn_radiation_type MoK\a
_diffrn_radiation_wavelength 0.71073
_diffrn_reflns_av_R_equivalents 0.1209
_diffrn_reflns_av_unetI/netI 0.2293
_diffrn_reflns_Laue_measured_fraction_full 0.972
_diffrn_reflns_Laue_measured_fraction_max 0.972
_diffrn_reflns_limit_h_max 25
_diffrn_reflns_limit_h_min -18
_diffrn_reflns_limit_k_max 10
_diffrn_reflns_limit_k_min -10
_diffrn_reflns_limit_l_max 28
_diffrn_reflns_limit_l_min -27
_diffrn_reflns_number 18319
_diffrn_reflns_point_group_measured_fraction_full 0.972
_diffrn_reflns_point_group_measured_fraction_max 0.972
_diffrn_reflns_theta_full 24.996
_diffrn_reflns_theta_max 24.996
_diffrn_reflns_theta_min 2.080
_exptl_absorpt_coefficient_mu 0.086
_exptl_absorpt_correction_T_max 0.983
_exptl_absorpt_correction_T_min 0.980
_exptl_absorpt_correction_type multi-scan
_exptl_absorpt_process_details sadabs
_exptl_crystal_colour yellow
_exptl_crystal_density_diffrn 1.234
_exptl_crystal_description block
_exptl_crystal_F_000 1656
_exptl_crystal_size_max 0.240
_exptl_crystal_size_mid 0.220
_exptl_crystal_size_min 0.200
_refine_diff_density_max 0.753
_refine_diff_density_min -0.291
_refine_diff_density_rms 0.072
_refine_ls_extinction_coef 0.0036(11)
_refine_ls_extinction_expression Fc^*^=kFc[1+0.001xFc^2^\l^3^/sin(2\q)]^-1/4^
_refine_ls_extinction_method 'SHELXL-2014/7 (Sheldrick 2014'
_refine_ls_goodness_of_fit_ref 0.936
_refine_ls_hydrogen_treatment constr
_refine_ls_matrix_type full
_refine_ls_number_parameters 543
_refine_ls_number_reflns 7340
_refine_ls_number_restraints 0
_refine_ls_restrained_S_all 0.936
_refine_ls_R_factor_all 0.2723
_refine_ls_R_factor_gt 0.1080
_refine_ls_shift/su_max 0.000
_refine_ls_shift/su_mean 0.000
_refine_ls_structure_factor_coef Fsqd
_refine_ls_weighting_details 'w=1/[\s^2^(Fo^2^)+(0.1620P)^2^] where P=(Fo^2^+2Fc^2^)/3'
_refine_ls_weighting_scheme calc
_refine_ls_wR_factor_gt 0.2646
_refine_ls_wR_factor_ref 0.3113
_reflns_Friedel_coverage 0.000
_reflns_number_gt 2694
_reflns_number_total 7340
_reflns_threshold_expression 'I > 2\s(I)'
_cod_data_source_file ao9b01960_si_002.cif
_cod_data_source_block 3i
_cod_original_cell_volume 4282.1(10)
_cod_database_code 4514984
_shelx_shelxl_version_number 2014/7
_shelx_space_group_comment
;
The symmetry employed for this shelxl refinement is uniquely defined
by the following loop, which should always be used as a source of
symmetry information in preference to the above space-group names.
They are only intended as comments.
;
_shelx_estimated_absorpt_t_min 0.980
_shelx_estimated_absorpt_t_max 0.983

loop_
_space_group_symop_operation_xyz
'x, y, z'
'-x, y+1/2, -z+1/2'
'-x, -y, -z'
'x, -y-1/2, z-1/2'

loop_
_atom_site_label
_atom_site_type_symbol
_atom_site_fract_x
_atom_site_fract_y
_atom_site_fract_z
_atom_site_U_iso_or_equiv
_atom_site_adp_type
_atom_site_occupancy
_atom_site_site_symmetry_order
_atom_site_calc_flag
_atom_site_refinement_flags_posn
_atom_site_refinement_flags_adp
C1 C 0.3013(3) 1.0745(7) 0.0743(3) 0.0583(19) Uani 1 1 d . .
H1 H 0.2577 1.0942 0.0726 0.070 Uiso 1 1 calc R U
C2 C 0.3337(4) 1.1786(8) 0.0531(3) 0.067(2) Uani 1 1 d . .
H2 H 0.3122 1.2656 0.0367 0.080 Uiso 1 1 calc R U
C3 C 0.3983(4) 1.1489(7) 0.0570(3) 0.0524(17) Uani 1 1 d . .
C4 C 0.4965(4) 1.2355(9) 0.0397(4) 0.088(3) Uani 1 1 d . .
H4A H 0.5270 1.2302 0.0820 0.133 Uiso 1 1 calc R U
H4B H 0.5096 1.3150 0.0205 0.133 Uiso 1 1 calc R U
H4C H 0.4989 1.1467 0.0195 0.133 Uiso 1 1 calc R U
C5 C 0.4294(3) 1.0211(7) 0.0801(3) 0.0569(18) Uani 1 1 d . .
H5 H 0.4736 1.0026 0.0831 0.068 Uiso 1 1 calc R U
C6 C 0.3940(3) 0.9181(7) 0.0993(3) 0.0591(19) Uani 1 1 d . .
H6 H 0.4147 0.8292 0.1136 0.071 Uiso 1 1 calc R U
C7 C 0.3308(3) 0.9425(6) 0.0978(2) 0.0390(15) Uani 1 1 d . .
C8 C 0.2429(3) 0.7670(6) 0.0705(3) 0.0411(15) Uani 1 1 d . .
H8 H 0.2146 0.8396 0.0416 0.049 Uiso 1 1 calc R U
C9 C 0.1960(3) 0.6685(6) 0.0892(2) 0.0420(16) Uani 1 1 d . .
H9 H 0.1713 0.7306 0.1072 0.050 Uiso 1 1 calc R U
C10 C 0.2383(3) 0.5599(6) 0.1391(2) 0.0449(16) Uani 1 1 d . .
H10 H 0.2635 0.4995 0.1210 0.054 Uiso 1 1 calc R U
C11 C 0.1967(3) 0.4592(7) 0.1602(3) 0.0468(16) Uani 1 1 d . .
C12 C 0.2165(4) 0.3152(8) 0.1723(3) 0.065(2) Uani 1 1 d . .
H12 H 0.2541 0.2822 0.1653 0.078 Uiso 1 1 calc R U
C13 C 0.1814(5) 0.2197(9) 0.1948(4) 0.087(3) Uani 1 1 d . .
H13 H 0.1961 0.1241 0.2031 0.104 Uiso 1 1 calc R U
C14 C 0.1263(5) 0.2650(12) 0.2045(4) 0.092(3) Uani 1 1 d . .
H14 H 0.1025 0.2004 0.2189 0.111 Uiso 1 1 calc R U
C15 C 0.1052(4) 0.4074(12) 0.1929(4) 0.093(3) Uani 1 1 d . .
H15 H 0.0670 0.4389 0.1994 0.111 Uiso 1 1 calc R U
C16 C 0.1417(3) 0.5044(8) 0.1714(3) 0.066(2) Uani 1 1 d . .
H16 H 0.1281 0.6009 0.1646 0.079 Uiso 1 1 calc R U
C17 C 0.2395(3) 0.5818(7) -0.0015(3) 0.0441(16) Uani 1 1 d . .
C18 C 0.2625(4) 0.5101(7) -0.0452(3) 0.0525(18) Uani 1 1 d . .
C19 C 0.3216(4) 0.5168(8) -0.0541(3) 0.067(2) Uani 1 1 d . .
H19 H 0.3579 0.5731 -0.0288 0.081 Uiso 1 1 calc R U
C20 C 0.3268(5) 0.4377(11) -0.1019(4) 0.097(3) Uani 1 1 d . .
H20 H 0.3674 0.4400 -0.1081 0.116 Uiso 1 1 calc R U
C21 C 0.2738(5) 0.3571(11) -0.1397(4) 0.103(3) Uani 1 1 d . .
H21 H 0.2780 0.3081 -0.1724 0.124 Uiso 1 1 calc R U
C22 C 0.2118(5) 0.3467(10) -0.1301(3) 0.094(3) Uani 1 1 d . .
H22 H 0.1753 0.2904 -0.1551 0.113 Uiso 1 1 calc R U
C23 C 0.2089(4) 0.4245(8) -0.0816(3) 0.065(2) Uani 1 1 d . .
C24 C 0.1529(4) 0.4379(8) -0.0584(3) 0.068(2) Uani 1 1 d . .
C25 C 0.1765(3) 0.5402(7) -0.0078(3) 0.0476(16) Uani 1 1 d . .
C26 C 0.1413(3) 0.5919(7) 0.0319(2) 0.0409(15) Uani 1 1 d . .
H26 H 0.1249 0.5063 0.0466 0.049 Uiso 1 1 calc R U
C27 C 0.0810(3) 0.6866(7) -0.0005(3) 0.0495(17) Uani 1 1 d . .
C28 C 0.0776(3) 0.7775(8) -0.0479(3) 0.0606(19) Uani 1 1 d . .
H28 H 0.1128 0.7763 -0.0619 0.073 Uiso 1 1 calc R U
C29 C 0.0223(4) 0.8714(9) -0.0752(3) 0.072(2) Uani 1 1 d . .
H29 H 0.0206 0.9333 -0.1067 0.087 Uiso 1 1 calc R U
C30 C -0.0295(3) 0.8695(9) -0.0542(4) 0.068(2) Uani 1 1 d . .
C31 C -0.0295(3) 0.7790(9) -0.0093(4) 0.072(2) Uani 1 1 d . .
H31 H -0.0654 0.7806 0.0037 0.086 Uiso 1 1 calc R U
C32 C 0.0248(4) 0.6835(8) 0.0171(3) 0.064(2) Uani 1 1 d . .
H32 H 0.0240 0.6176 0.0465 0.077 Uiso 1 1 calc R U
C33 C 0.3401(3) 0.5363(7) 0.2386(3) 0.0471(16) Uani 1 1 d . .
C34 C 0.3322(3) 0.5482(7) 0.2967(3) 0.0500(17) Uani 1 1 d . .
C35 C 0.3634(4) 0.4667(8) 0.3498(3) 0.075(2) Uani 1 1 d . .
H35 H 0.3942 0.3930 0.3524 0.090 Uiso 1 1 calc R U
C36 C 0.3450(5) 0.5035(11) 0.4002(4) 0.105(3) Uani 1 1 d . .
H36 H 0.3641 0.4508 0.4364 0.126 Uiso 1 1 calc R U
C37 C 0.3008(6) 0.6123(12) 0.3970(4) 0.108(3) Uani 1 1 d . .
H37 H 0.2905 0.6330 0.4309 0.130 Uiso 1 1 calc R U
C38 C 0.2712(4) 0.6918(8) 0.3446(3) 0.079(2) Uani 1 1 d . .
H38 H 0.2410 0.7665 0.3426 0.095 Uiso 1 1 calc R U
C39 C 0.2875(3) 0.6586(7) 0.2935(3) 0.0524(18) Uani 1 1 d . .
C40 C 0.2611(3) 0.7248(7) 0.2328(3) 0.0464(16) Uani 1 1 d . .
C41 C 0.2931(3) 0.6460(6) 0.1933(3) 0.0423(16) Uani 1 1 d . .
C42 C 0.3368(3) 0.7463(7) 0.1695(2) 0.0435(16) Uani 1 1 d . .
H42 H 0.3646 0.6848 0.1545 0.052 Uiso 1 1 calc R U
C43 C 0.3848(3) 0.8372(7) 0.2225(3) 0.0445(16) Uani 1 1 d . .
C44 C 0.3649(3) 0.9692(7) 0.2366(3) 0.0493(17) Uani 1 1 d . .
H44 H 0.3220 1.0051 0.2121 0.059 Uiso 1 1 calc R U
C45 C 0.4059(4) 1.0492(8) 0.2853(3) 0.0608(19) Uani 1 1 d . .
H45 H 0.3910 1.1383 0.2936 0.073 Uiso 1 1 calc R U
C46 C 0.4676(5) 0.9995(9) 0.3210(3) 0.066(2) Uani 1 1 d . .
C47 C 0.4923(3) 0.8675(10) 0.3079(3) 0.074(2) Uani 1 1 d . .
H47 H 0.5359 0.8351 0.3324 0.088 Uiso 1 1 calc R U
C48 C 0.4503(3) 0.7853(8) 0.2575(3) 0.0601(19) Uani 1 1 d . .
H48 H 0.4657 0.6984 0.2476 0.072 Uiso 1 1 calc R U
N1 N 0.2943(2) 0.8398(5) 0.1193(2) 0.0385(12) Uani 1 1 d . .
N2 N -0.0869(3) 0.9752(9) -0.0827(4) 0.086(2) Uani 1 1 d . .
N3 N 0.5113(5) 1.0769(10) 0.3748(3) 0.090(3) Uani 1 1 d . .
O1 O 0.4284(3) 1.2570(5) 0.0354(2) 0.0792(15) Uani 1 1 d . .
O2 O 0.27920(19) 0.6802(4) 0.03922(18) 0.0475(11) Uani 1 1 d . .
O3 O 0.0974(3) 0.3750(7) -0.0788(2) 0.103(2) Uani 1 1 d . .
O4 O -0.0842(4) 1.0610(8) -0.1214(4) 0.129(3) Uani 1 1 d . .
O5 O -0.1324(3) 0.9719(7) -0.0641(3) 0.123(3) Uani 1 1 d . .
O6 O 0.3768(2) 0.4509(5) 0.2272(2) 0.0708(14) Uani 1 1 d . .
O7 O 0.2204(2) 0.8260(5) 0.21598(19) 0.0593(13) Uani 1 1 d . .
O8 O 0.4871(4) 1.1762(10) 0.3937(3) 0.129(3) Uani 1 1 d . .
O9 O 0.5708(4) 1.0423(7) 0.3994(3) 0.122(3) Uani 1 1 d . .

loop_
_atom_site_aniso_label
_atom_site_aniso_U_11
_atom_site_aniso_U_22
_atom_site_aniso_U_33
_atom_site_aniso_U_23
_atom_site_aniso_U_13
_atom_site_aniso_U_12
C1 0.054(4) 0.058(5) 0.056(4) 0.003(4) 0.013(4) 0.013(4)
C2 0.070(5) 0.054(5) 0.080(5) 0.029(4) 0.033(4) 0.011(4)
C3 0.074(5) 0.049(5) 0.033(4) 0.001(4) 0.020(4) -0.010(4)
C4 0.088(6) 0.089(6) 0.111(7) 0.004(5) 0.063(5) -0.021(5)
C5 0.060(4) 0.053(5) 0.068(5) 0.016(4) 0.036(4) 0.014(4)
C6 0.068(5) 0.045(4) 0.075(5) 0.015(4) 0.039(4) 0.015(4)
C7 0.044(4) 0.036(4) 0.035(4) 0.008(3) 0.013(3) 0.011(3)
C8 0.037(4) 0.053(4) 0.037(4) -0.002(3) 0.018(3) 0.009(3)
C9 0.041(4) 0.053(4) 0.036(4) -0.002(3) 0.019(3) 0.008(3)
C10 0.054(4) 0.045(4) 0.031(3) -0.003(3) 0.012(3) 0.010(3)
C11 0.056(4) 0.049(4) 0.032(4) 0.002(3) 0.013(3) -0.011(4)
C12 0.074(5) 0.064(5) 0.048(4) 0.004(4) 0.014(4) -0.010(4)
C13 0.107(7) 0.059(6) 0.069(6) 0.009(5) 0.008(5) -0.031(6)
C14 0.111(8) 0.096(8) 0.065(6) 0.003(6) 0.030(6) -0.051(7)
C15 0.095(7) 0.121(8) 0.084(6) -0.022(6) 0.058(5) -0.039(6)
C16 0.063(5) 0.073(5) 0.075(5) -0.002(4) 0.040(4) -0.007(4)
C17 0.054(5) 0.048(4) 0.026(3) 0.008(3) 0.011(3) 0.020(4)
C18 0.060(5) 0.070(5) 0.035(4) 0.009(4) 0.026(4) 0.027(4)
C19 0.072(5) 0.098(6) 0.039(4) 0.006(4) 0.029(4) 0.031(4)
C20 0.082(6) 0.159(9) 0.057(5) -0.001(6) 0.035(5) 0.042(6)
C21 0.099(7) 0.140(9) 0.074(6) -0.020(6) 0.036(6) 0.043(6)
C22 0.095(7) 0.117(7) 0.058(5) -0.024(5) 0.017(5) 0.026(5)
C23 0.076(5) 0.076(5) 0.039(4) -0.013(4) 0.019(4) 0.017(4)
C24 0.082(6) 0.065(5) 0.059(5) -0.009(4) 0.029(5) -0.005(4)
C25 0.048(4) 0.054(4) 0.035(4) -0.006(3) 0.010(3) 0.011(3)
C26 0.043(4) 0.052(4) 0.030(3) -0.013(3) 0.016(3) 0.001(3)
C27 0.048(4) 0.063(5) 0.036(4) -0.006(4) 0.016(3) 0.002(4)
C28 0.038(4) 0.087(5) 0.052(4) 0.007(4) 0.012(3) 0.015(4)
C29 0.067(5) 0.094(6) 0.051(5) 0.006(4) 0.018(4) 0.015(5)
C30 0.039(5) 0.076(6) 0.071(5) -0.024(5) 0.002(4) 0.006(4)
C31 0.040(5) 0.098(6) 0.082(6) -0.017(5) 0.029(4) -0.002(4)
C32 0.062(5) 0.064(5) 0.069(5) -0.007(4) 0.028(4) -0.005(4)
C33 0.039(4) 0.049(4) 0.046(4) -0.002(4) 0.008(3) 0.006(3)
C34 0.055(4) 0.047(4) 0.035(4) 0.005(4) 0.003(3) -0.008(4)
C35 0.085(6) 0.062(5) 0.053(5) 0.015(4) 0.001(4) -0.012(4)
C36 0.163(10) 0.097(8) 0.036(5) 0.012(5) 0.019(6) -0.029(7)
C37 0.189(11) 0.099(8) 0.049(6) -0.004(6) 0.061(7) -0.016(7)
C38 0.128(7) 0.066(5) 0.056(5) -0.011(5) 0.051(5) -0.011(5)
C39 0.060(4) 0.061(5) 0.032(4) 0.000(4) 0.013(3) -0.009(4)
C40 0.047(4) 0.052(4) 0.041(4) -0.006(4) 0.018(3) -0.008(4)
C41 0.042(4) 0.042(4) 0.045(4) 0.002(3) 0.020(3) 0.007(3)
C42 0.049(4) 0.052(4) 0.033(4) 0.001(3) 0.019(3) 0.009(3)
C43 0.046(4) 0.054(4) 0.034(4) 0.003(3) 0.017(3) 0.006(3)
C44 0.042(4) 0.054(5) 0.051(4) -0.004(4) 0.017(3) -0.005(3)
C45 0.057(5) 0.072(5) 0.055(5) -0.003(4) 0.023(4) -0.007(4)
C46 0.085(6) 0.070(6) 0.052(5) -0.011(5) 0.035(5) -0.035(5)
C47 0.039(4) 0.111(7) 0.054(5) 0.024(5) -0.001(4) -0.032(5)
C48 0.048(5) 0.080(5) 0.057(5) 0.014(4) 0.025(4) 0.000(4)
N1 0.038(3) 0.040(3) 0.034(3) 0.006(3) 0.010(3) 0.004(2)
N2 0.048(5) 0.094(6) 0.091(6) -0.042(5) 0.000(4) 0.014(5)
N3 0.090(6) 0.118(7) 0.053(5) -0.005(5) 0.016(5) -0.070(6)
O1 0.100(4) 0.055(3) 0.089(4) 0.019(3) 0.044(3) -0.006(3)
O2 0.053(3) 0.054(3) 0.040(2) -0.002(2) 0.023(2) 0.005(2)
O3 0.114(5) 0.118(5) 0.086(4) -0.052(4) 0.049(4) -0.043(4)
O4 0.118(6) 0.106(6) 0.120(6) 0.010(5) 0.000(5) 0.038(4)
O5 0.071(4) 0.157(6) 0.133(6) -0.040(5) 0.030(4) 0.027(4)
O6 0.076(3) 0.060(3) 0.075(3) 0.013(3) 0.028(3) 0.025(3)
O7 0.056(3) 0.064(3) 0.060(3) -0.005(3) 0.025(2) 0.010(3)
O8 0.125(6) 0.177(8) 0.093(5) -0.079(5) 0.051(4) -0.074(5)
O9 0.114(5) 0.128(6) 0.082(4) 0.010(4) -0.008(4) -0.069(5)

loop_
_atom_type_symbol
_atom_type_description
_atom_type_scat_dispersion_real
_atom_type_scat_dispersion_imag
_atom_type_scat_source
C C 0.0033 0.0016 'International Tables Vol C Tables 4.2.6.8 and 6.1.1.4'
H H 0.0000 0.0000 'International Tables Vol C Tables 4.2.6.8 and 6.1.1.4'
N N 0.0061 0.0033 'International Tables Vol C Tables 4.2.6.8 and 6.1.1.4'
O O 0.0106 0.0060 'International Tables Vol C Tables 4.2.6.8 and 6.1.1.4'

loop_
_geom_angle_atom_site_label_1
_geom_angle_atom_site_label_2
_geom_angle_atom_site_label_3
_geom_angle
C7 C1 C2 123.1(6)
C7 C1 H1 118.5
C2 C1 H1 118.5
C3 C2 C1 117.7(6)
C3 C2 H2 121.2
C1 C2 H2 121.2
C5 C3 C2 121.3(6)
C5 C3 O1 123.4(7)
C2 C3 O1 115.3(6)
O1 C4 H4A 109.5
O1 C4 H4B 109.5
H4A C4 H4B 109.5
O1 C4 H4C 109.5
H4A C4 H4C 109.5
H4B C4 H4C 109.5
C3 C5 C6 118.9(6)
C3 C5 H5 120.6
C6 C5 H5 120.6
C7 C6 C5 122.5(6)
C7 C6 H6 118.8
C5 C6 H6 118.8
C6 C7 C1 116.6(6)
C6 C7 N1 123.4(5)
C1 C7 N1 120.0(5)
N1 C8 O2 106.1(4)
N1 C8 C9 115.4(4)
O2 C8 C9 110.1(4)
N1 C8 H8 108.4
O2 C8 H8 108.4
C9 C8 H8 108.4
C8 C9 C10 110.8(4)
C8 C9 C26 111.3(4)
C10 C9 C26 112.7(5)
C8 C9 H9 107.3
C10 C9 H9 107.3
C26 C9 H9 107.3
C11 C10 C9 114.5(5)
C11 C10 C41 112.8(4)
C9 C10 C41 108.9(5)
C11 C10 H10 106.7
C9 C10 H10 106.7
C41 C10 H10 106.7
C16 C11 C12 117.8(6)
C16 C11 C10 122.7(6)
C12 C11 C10 119.4(6)
C13 C12 C11 121.5(8)
C13 C12 H12 119.2
C11 C12 H12 119.2
C14 C13 C12 120.1(8)
C14 C13 H13 120.0
C12 C13 H13 120.0
C13 C14 C15 120.0(8)
C13 C14 H14 120.0
C15 C14 H14 120.0
C14 C15 C16 119.7(8)
C14 C15 H15 120.2
C16 C15 H15 120.2
C11 C16 C15 120.9(7)
C11 C16 H16 119.5
C15 C16 H16 119.5
C25 C17 O2 125.9(5)
C25 C17 C18 112.7(6)
O2 C17 C18 121.4(6)
C19 C18 C23 121.2(6)
C19 C18 C17 132.5(7)
C23 C18 C17 106.3(6)
C18 C19 C20 118.6(8)
C18 C19 H19 120.7
C20 C19 H19 120.7
C21 C20 C19 121.1(8)
C21 C20 H20 119.4
C19 C20 H20 119.4
C20 C21 C22 120.9(8)
C20 C21 H21 119.6
C22 C21 H21 119.6
C23 C22 C21 116.3(8)
C23 C22 H22 121.9
C21 C22 H22 121.9
C22 C23 C18 121.8(7)
C22 C23 C24 130.5(8)
C18 C23 C24 107.7(6)
O3 C24 C25 126.8(7)
O3 C24 C23 126.4(7)
C25 C24 C23 106.7(6)
C17 C25 C24 106.5(6)
C17 C25 C26 124.2(5)
C24 C25 C26 129.2(6)
C25 C26 C27 113.8(5)
C25 C26 C9 107.7(4)
C27 C26 C9 112.4(5)
C25 C26 H26 107.6
C27 C26 H26 107.6
C9 C26 H26 107.6
C28 C27 C32 118.1(6)
C28 C27 C26 122.4(6)
C32 C27 C26 119.5(6)
C27 C28 C29 121.4(6)
C27 C28 H28 119.3
C29 C28 H28 119.3
C30 C29 C28 118.1(7)
C30 C29 H29 120.9
C28 C29 H29 120.9
C31 C30 C29 122.6(7)
C31 C30 N2 120.4(8)
C29 C30 N2 117.0(9)
C30 C31 C32 119.5(7)
C30 C31 H31 120.3
C32 C31 H31 120.3
C31 C32 C27 120.1(7)
C31 C32 H32 119.9
C27 C32 H32 119.9
O6 C33 C34 125.7(6)
O6 C33 C41 125.0(6)
C34 C33 C41 109.4(5)
C39 C34 C35 121.7(7)
C39 C34 C33 109.6(5)
C35 C34 C33 128.7(7)
C34 C35 C36 115.9(8)
C34 C35 H35 122.0
C36 C35 H35 122.0
C37 C36 C35 122.4(8)
C37 C36 H36 118.8
C35 C36 H36 118.8
C36 C37 C38 120.7(8)
C36 C37 H37 119.7
C38 C37 H37 119.7
C37 C38 C39 118.9(8)
C37 C38 H38 120.6
C39 C38 H38 120.6
C34 C39 C38 120.4(6)
C34 C39 C40 111.0(6)
C38 C39 C40 128.6(7)
O7 C40 C39 126.2(6)
O7 C40 C41 125.7(5)
C39 C40 C41 108.1(6)
C33 C41 C40 101.9(5)
C33 C41 C42 109.2(5)
C40 C41 C42 114.0(5)
C33 C41 C10 108.2(5)
C40 C41 C10 111.9(5)
C42 C41 C10 111.1(5)
N1 C42 C43 110.4(5)
N1 C42 C41 112.2(4)
C43 C42 C41 109.3(4)
N1 C42 H42 108.3
C43 C42 H42 108.3
C41 C42 H42 108.3
C44 C43 C48 119.3(6)
C44 C43 C42 121.3(5)
C48 C43 C42 119.5(6)
C45 C44 C43 122.2(6)
C45 C44 H44 118.9
C43 C44 H44 118.9
C46 C45 C44 119.8(7)
C46 C45 H45 120.1
C44 C45 H45 120.1
C45 C46 C47 121.2(7)
C45 C46 N3 121.8(9)
C47 C46 N3 117.1(9)
C48 C47 C46 119.1(7)
C48 C47 H47 120.4
C46 C47 H47 120.4
C43 C48 C47 118.4(7)
C43 C48 H48 120.8
C47 C48 H48 120.8
C8 N1 C7 112.2(4)
C8 N1 C42 114.9(5)
C7 N1 C42 115.4(4)
O5 N2 O4 124.3(8)
O5 N2 C30 116.5(9)
O4 N2 C30 119.2(8)
O9 N3 O8 122.1(8)
O9 N3 C46 119.3(10)
O8 N3 C46 118.6(9)
C3 O1 C4 118.4(6)
C17 O2 C8 114.5(4)

loop_
_geom_bond_atom_site_label_1
_geom_bond_atom_site_label_2
_geom_bond_distance
C1 C7 1.384(8)
C1 C2 1.385(8)
C1 H1 0.9300
C2 C3 1.368(9)
C2 H2 0.9300
C3 C5 1.359(8)
C3 O1 1.386(7)
C4 O1 1.426(7)
C4 H4A 0.9600
C4 H4B 0.9600
C4 H4C 0.9600
C5 C6 1.394(8)
C5 H5 0.9300
C6 C7 1.350(7)
C6 H6 0.9300
C7 N1 1.437(7)
C8 N1 1.413(7)
C8 O2 1.494(6)
C8 C9 1.536(7)
C8 H8 0.9800
C9 C10 1.544(7)
C9 C26 1.570(7)
C9 H9 0.9800
C10 C11 1.499(8)
C10 C41 1.572(8)
C10 H10 0.9800
C11 C16 1.361(8)
C11 C12 1.389(9)
C12 C13 1.387(10)
C12 H12 0.9300
C13 C14 1.346(11)
C13 H13 0.9300
C14 C15 1.382(12)
C14 H14 0.9300
C15 C16 1.405(10)
C15 H15 0.9300
C16 H16 0.9300
C17 C25 1.346(8)
C17 O2 1.354(7)
C17 C18 1.463(8)
C18 C19 1.355(8)
C18 C23 1.378(9)
C19 C20 1.389(10)
C19 H19 0.9300
C20 C21 1.356(11)
C20 H20 0.9300
C21 C22 1.428(11)
C21 H21 0.9300
C22 C23 1.376(9)
C22 H22 0.9300
C23 C24 1.499(9)
C24 O3 1.231(8)
C24 C25 1.454(9)
C25 C26 1.491(8)
C26 C27 1.493(8)
C26 H26 0.9800
C27 C28 1.381(9)
C27 C32 1.411(8)
C28 C29 1.399(9)
C28 H28 0.9300
C29 C30 1.373(9)
C29 H29 0.9300
C30 C31 1.352(10)
C30 N2 1.501(10)
C31 C32 1.391(9)
C31 H31 0.9300
C32 H32 0.9300
C33 O6 1.212(7)
C33 C34 1.455(8)
C33 C41 1.530(8)
C34 C39 1.374(8)
C34 C35 1.393(9)
C35 C36 1.435(11)
C35 H35 0.9300
C36 C37 1.358(12)
C36 H36 0.9300
C37 C38 1.367(11)
C37 H37 0.9300
C38 C39 1.418(9)
C38 H38 0.9300
C39 C40 1.458(8)
C40 O7 1.229(7)
C40 C41 1.540(8)
C41 C42 1.563(8)
C42 N1 1.463(7)
C42 C43 1.523(8)
C42 H42 0.9800
C43 C44 1.372(8)
C43 C48 1.400(8)
C44 C45 1.362(8)
C44 H44 0.9300
C45 C46 1.334(10)
C45 H45 0.9300
C46 C47 1.408(10)
C46 N3 1.442(10)
C47 C48 1.403(9)
C47 H47 0.9300
C48 H48 0.9300
N2 O5 1.209(8)
N2 O4 1.230(9)
N3 O9 1.211(9)
N3 O8 1.218(9)

loop_
_geom_torsion_atom_site_label_1
_geom_torsion_atom_site_label_2
_geom_torsion_atom_site_label_3
_geom_torsion_atom_site_label_4
_geom_torsion
C7 C1 C2 C3 -1.3(10)
C1 C2 C3 C5 0.9(10)
C1 C2 C3 O1 -179.7(6)
C2 C3 C5 C6 0.8(10)
O1 C3 C5 C6 -178.4(6)
C3 C5 C6 C7 -2.5(10)
C5 C6 C7 C1 2.1(9)
C5 C6 C7 N1 -177.9(6)
C2 C1 C7 C6 -0.2(9)
C2 C1 C7 N1 179.8(6)
N1 C8 C9 C10 -53.4(6)
O2 C8 C9 C10 66.6(5)
N1 C8 C9 C26 -179.5(4)
O2 C8 C9 C26 -59.5(6)
C8 C9 C10 C11 179.9(5)
C26 C9 C10 C11 -54.7(6)
C8 C9 C10 C41 52.7(6)
C26 C9 C10 C41 178.1(4)
C9 C10 C11 C16 -42.8(8)
C41 C10 C11 C16 82.4(7)
C9 C10 C11 C12 140.8(5)
C41 C10 C11 C12 -94.0(6)
C16 C11 C12 C13 0.4(9)
C10 C11 C12 C13 176.9(6)
C11 C12 C13 C14 0.9(11)
C12 C13 C14 C15 -0.9(12)
C13 C14 C15 C16 -0.3(13)
C12 C11 C16 C15 -1.7(10)
C10 C11 C16 C15 -178.0(6)
C14 C15 C16 C11 1.7(11)
C25 C17 C18 C19 -178.3(7)
O2 C17 C18 C19 2.6(10)
C25 C17 C18 C23 2.5(7)
O2 C17 C18 C23 -176.6(5)
C23 C18 C19 C20 1.5(10)
C17 C18 C19 C20 -177.6(7)
C18 C19 C20 C21 1.1(12)
C19 C20 C21 C22 -2.5(14)
C20 C21 C22 C23 1.2(13)
C21 C22 C23 C18 1.3(11)
C21 C22 C23 C24 -179.7(8)
C19 C18 C23 C22 -2.7(11)
C17 C18 C23 C22 176.6(6)
C19 C18 C23 C24 178.1(6)
C17 C18 C23 C24 -2.6(7)
C22 C23 C24 O3 2.3(13)
C18 C23 C24 O3 -178.6(7)
C22 C23 C24 C25 -177.1(7)
C18 C23 C24 C25 1.9(7)
O2 C17 C25 C24 177.9(5)
C18 C17 C25 C24 -1.2(7)
O2 C17 C25 C26 -3.1(10)
C18 C17 C25 C26 177.8(5)
O3 C24 C25 C17 -179.8(7)
C23 C24 C25 C17 -0.4(7)
O3 C24 C25 C26 1.2(12)
C23 C24 C25 C26 -179.4(6)
C17 C25 C26 C27 111.9(7)
C24 C25 C26 C27 -69.3(8)
C17 C25 C26 C9 -13.4(8)
C24 C25 C26 C9 165.4(6)
C8 C9 C26 C25 43.4(6)
C10 C9 C26 C25 -81.7(6)
C8 C9 C26 C27 -82.7(6)
C10 C9 C26 C27 152.2(5)
C25 C26 C27 C28 -31.9(8)
C9 C26 C27 C28 90.9(7)
C25 C26 C27 C32 147.7(6)
C9 C26 C27 C32 -89.5(7)
C32 C27 C28 C29 4.2(10)
C26 C27 C28 C29 -176.2(6)
C27 C28 C29 C30 -0.9(10)
C28 C29 C30 C31 -1.3(11)
C28 C29 C30 N2 177.8(6)
C29 C30 C31 C32 0.1(11)
N2 C30 C31 C32 -179.0(6)
C30 C31 C32 C27 3.3(10)
C28 C27 C32 C31 -5.4(9)
C26 C27 C32 C31 175.0(6)
O6 C33 C34 C39 178.8(6)
C41 C33 C34 C39 -2.7(7)
O6 C33 C34 C35 -0.6(11)
C41 C33 C34 C35 177.9(6)
C39 C34 C35 C36 1.0(10)
C33 C34 C35 C36 -179.6(7)
C34 C35 C36 C37 -0.9(12)
C35 C36 C37 C38 0.4(15)
C36 C37 C38 C39 0.1(13)
C35 C34 C39 C38 -0.6(10)
C33 C34 C39 C38 180.0(6)
C35 C34 C39 C40 -178.9(6)
C33 C34 C39 C40 1.6(7)
C37 C38 C39 C34 -0.1(11)
C37 C38 C39 C40 178.0(7)
C34 C39 C40 O7 -179.8(6)
C38 C39 C40 O7 2.0(11)
C34 C39 C40 C41 0.1(7)
C38 C39 C40 C41 -178.1(6)
O6 C33 C41 C40 -178.9(6)
C34 C33 C41 C40 2.5(6)
O6 C33 C41 C42 -58.1(8)
C34 C33 C41 C42 123.4(5)
O6 C33 C41 C10 63.0(8)
C34 C33 C41 C10 -115.5(5)
O7 C40 C41 C33 178.3(6)
C39 C40 C41 C33 -1.6(6)
O7 C40 C41 C42 60.8(8)
C39 C40 C41 C42 -119.1(5)
O7 C40 C41 C10 -66.3(7)
C39 C40 C41 C10 113.8(5)
C11 C10 C41 C33 58.5(6)
C9 C10 C41 C33 -173.3(5)
C11 C10 C41 C40 -53.0(6)
C9 C10 C41 C40 75.2(6)
C11 C10 C41 C42 178.4(5)
C9 C10 C41 C42 -53.4(6)
C33 C41 C42 N1 171.5(5)
C40 C41 C42 N1 -75.3(6)
C10 C41 C42 N1 52.2(6)
C33 C41 C42 C43 -65.7(6)
C40 C41 C42 C43 47.5(6)
C10 C41 C42 C43 175.0(5)
N1 C42 C43 C44 35.0(7)
C41 C42 C43 C44 -88.8(6)
N1 C42 C43 C48 -145.1(5)
C41 C42 C43 C48 91.0(6)
C48 C43 C44 C45 -2.7(9)
C42 C43 C44 C45 177.1(5)
C43 C44 C45 C46 0.0(10)
C44 C45 C46 C47 2.3(10)
C44 C45 C46 N3 -176.8(6)
C45 C46 C47 C48 -1.8(10)
N3 C46 C47 C48 177.4(5)
C44 C43 C48 C47 3.1(9)
C42 C43 C48 C47 -176.8(5)
C46 C47 C48 C43 -0.9(9)
O2 C8 N1 C7 64.7(5)
C9 C8 N1 C7 -173.1(4)
O2 C8 N1 C42 -69.7(5)
C9 C8 N1 C42 52.5(6)
C6 C7 N1 C8 -103.4(6)
C1 C7 N1 C8 76.7(6)
C6 C7 N1 C42 30.8(8)
C1 C7 N1 C42 -149.2(5)
C43 C42 N1 C8 -173.5(4)
C41 C42 N1 C8 -51.3(6)
C43 C42 N1 C7 53.6(6)
C41 C42 N1 C7 175.8(4)
C31 C30 N2 O5 -1.4(10)
C29 C30 N2 O5 179.5(7)
C31 C30 N2 O4 176.6(8)
C29 C30 N2 O4 -2.5(10)
C45 C46 N3 O9 -166.9(7)
C47 C46 N3 O9 13.9(10)
C45 C46 N3 O8 12.6(11)
C47 C46 N3 O8 -166.6(7)
C5 C3 O1 C4 -2.4(9)
C2 C3 O1 C4 178.2(6)
C25 C17 O2 C8 -12.1(8)
C18 C17 O2 C8 166.9(5)
N1 C8 O2 C17 168.2(4)
C9 C8 O2 C17 42.7(6)
